data_7009361
loop_
_publ_author_name
'Abrahams, Brendan F.'
'Lu, Kevin D.'
'Moubaraki, Boujemaa'
'Murray, Keith S.'
'Robson, Richard'

_publ_section_title
;
 X-Ray diffraction and magnetic studies on a series of isostructural
 divalent metal chloranilates with zigzag polymeric chain structures
 and on a dinuclear iron(III) chloranilate&#x200A;&#x2020;
;
_journal_issue 11
_journal_name_full 'Journal of the Chemical Society, Dalton Transactions'
_journal_page_first 1793
_journal_paper_doi 10.1039/b000192i
_journal_year 2000
_chemical_formula_sum 'C18 H16 Cl6 Fe2 O20'
_chemical_formula_weight 876.71
_chemical_name_systematic
;
 tetraaquatris(chloranilato)diiron(III) tetrahydrate
;
_space_group_IT_number 2
_symmetry_cell_setting triclinic
_symmetry_space_group_name_Hall '-P 1'
_symmetry_space_group_name_H-M 'P -1'
_atom_sites_solution_hydrogens difmap
_atom_sites_solution_primary heavy
_atom_sites_solution_secondary difmap
_audit_creation_method SHELXL-97
_cell_angle_alpha 74.91(2)
_cell_angle_beta 78.45(2)
_cell_angle_gamma 75.59(3)
_cell_formula_units_Z 1
_cell_length_a 6.909(2)
_cell_length_b 9.894(4)
_cell_length_c 11.391(3)
_cell_measurement_reflns_used 25
_cell_measurement_temperature 293(2)
_cell_measurement_theta_max 24.1
_cell_measurement_theta_min 9.8
_cell_volume 720.5(4)
_computing_cell_refinement 'CAD-4 Software'
_computing_data_collection 'CAD-4 Software'
_computing_structure_refinement 'SHELXL-97 (Sheldrick, 1997)'
_computing_structure_solution 'SHELXS-97 (Sheldrick, 1990)'
_diffrn_ambient_temperature 293(2)
_diffrn_measured_fraction_theta_full 0.955
_diffrn_measured_fraction_theta_max 0.955
_diffrn_measurement_device_type 'Enraf-Nonius CAD4 diffractometer'
_diffrn_measurement_method \w:2\q
_diffrn_radiation_source 'fine-focus sealed tube'
_diffrn_radiation_type CuK\a
_diffrn_radiation_wavelength 1.54180
_diffrn_reflns_av_R_equivalents 0.0355
_diffrn_reflns_av_sigmaI/netI 0.0364
_diffrn_reflns_limit_h_max 8
_diffrn_reflns_limit_h_min -8
_diffrn_reflns_limit_k_max 12
_diffrn_reflns_limit_k_min -12
_diffrn_reflns_limit_l_max 14
_diffrn_reflns_limit_l_min -1
_diffrn_reflns_number 3321
_diffrn_reflns_theta_full 75.17
_diffrn_reflns_theta_max 75.17
_diffrn_reflns_theta_min 4.06
_diffrn_standards_decay_% 'No obsevable decay'
_diffrn_standards_interval_time 120
_diffrn_standards_number 3
_exptl_absorpt_coefficient_mu 14.039
_exptl_absorpt_correction_T_max 0.4179
_exptl_absorpt_correction_T_min 0.2166
_exptl_absorpt_correction_type numerical
_exptl_absorpt_process_details 'SHELX-76 (G. Sheldrick, 1976)'
_exptl_crystal_colour black
_exptl_crystal_density_diffrn 2.021
_exptl_crystal_density_method 'not measured'
_exptl_crystal_description 'hexagonal prism'
_exptl_crystal_F_000 438
_exptl_crystal_size_max 0.14
_exptl_crystal_size_mid 0.13
_exptl_crystal_size_min 0.07
_refine_diff_density_max 0.871
_refine_diff_density_min -0.590
_refine_diff_density_rms 0.112
_refine_ls_extinction_method none
_refine_ls_goodness_of_fit_ref 1.050
_refine_ls_hydrogen_treatment mixed
_refine_ls_matrix_type full
_refine_ls_number_parameters 223
_refine_ls_number_reflns 2852
_refine_ls_number_restraints 4
_refine_ls_restrained_S_all 1.049
_refine_ls_R_factor_all 0.0540
_refine_ls_R_factor_gt 0.0454
_refine_ls_shift/su_max 0.000
_refine_ls_shift/su_mean 0.000
_refine_ls_structure_factor_coef Fsqd
_refine_ls_weighting_details 'calc w=1/[\s^2^(Fo^2^)+(0.0887P)^2^+0.0959P] where P=(Fo^2^+2Fc^2^)/3'
_refine_ls_weighting_scheme calc
_refine_ls_wR_factor_gt 0.1204
_refine_ls_wR_factor_ref 0.1265
_reflns_number_gt 2465
_reflns_number_total 2852
_reflns_threshold_expression >2sigma(I)
_cod_data_source_file b000192i.txt
_cod_data_source_block fecankl2abs97
_cod_database_code 7009361

loop_
_symmetry_equiv_pos_as_xyz
'x, y, z'
'-x, -y, -z'

loop_
_atom_site_label
_atom_site_type_symbol
_atom_site_fract_x
_atom_site_fract_y
_atom_site_fract_z
_atom_site_U_iso_or_equiv
_atom_site_adp_type
_atom_site_occupancy
_atom_site_symmetry_multiplicity
_atom_site_calc_flag
_atom_site_refinement_flags
_atom_site_disorder_assembly
_atom_site_disorder_group
Fe1 Fe 0.17939(8) 0.19912(5) 0.25406(5) 0.02048(17) Uani 1 1 d . . .
Cl1 Cl 0.12616(13) 0.10044(11) -0.14700(9) 0.0318(2) Uani 1 1 d . . .
O1 O 0.1617(4) 0.1624(3) 0.0906(2) 0.0242(5) Uani 1 1 d . . .
O2 O 0.4612(4) 0.0770(3) 0.2137(2) 0.0222(5) Uani 1 1 d . . .
C1 C 0.3136(5) 0.0852(4) 0.0426(3) 0.0197(6) Uani 1 1 d . . .
C2 C 0.4935(5) 0.0356(3) 0.1140(3) 0.0202(7) Uani 1 1 d . . .
C3 C 0.3298(5) 0.0464(4) -0.0680(3) 0.0215(7) Uani 1 1 d . . .
Cl2 Cl 0.24254(15) 0.38110(10) 0.60799(9) 0.0321(2) Uani 1 1 d . . .
Cl3 Cl 0.32021(16) 0.67676(10) 0.03912(9) 0.0332(2) Uani 1 1 d . . .
O3 O 0.2636(4) 0.3817(3) 0.1634(2) 0.0262(5) Uani 1 1 d . . .
O4 O 0.2452(4) 0.2573(3) 0.3924(2) 0.0249(5) Uani 1 1 d . . .
O5 O 0.2407(5) 0.6911(3) 0.4898(3) 0.0356(7) Uani 1 1 d . . .
O6 O 0.2945(5) 0.8114(3) 0.2500(3) 0.0337(6) Uani 1 1 d . . .
C4 C 0.2758(5) 0.4610(4) 0.2339(3) 0.0214(7) Uani 1 1 d . . .
C5 C 0.2637(5) 0.3888(4) 0.3683(3) 0.0215(7) Uani 1 1 d . . .
C6 C 0.2646(5) 0.4631(4) 0.4540(3) 0.0229(7) Uani 1 1 d . . .
C7 C 0.2631(5) 0.6130(4) 0.4186(4) 0.0246(7) Uani 1 1 d . . .
C8 C 0.2894(5) 0.6840(4) 0.2796(4) 0.0246(7) Uani 1 1 d . . .
C9 C 0.2990(6) 0.5998(4) 0.1936(3) 0.0238(7) Uani 1 1 d . . .
O7 O -0.1133(4) 0.3030(3) 0.2698(3) 0.0306(6) Uani 1 1 d D . .
H1 H -0.165(8) 0.309(6) 0.338(3) 0.054(12) Uiso 1 1 d D . .
H2 H -0.124(9) 0.372(4) 0.215(4) 0.054(12) Uiso 1 1 d D . .
O8 O 0.0906(4) 0.0269(3) 0.3620(3) 0.0270(6) Uani 1 1 d D . .
H3 H 0.172(7) -0.044(4) 0.355(6) 0.064(14) Uiso 1 1 d D . .
H4 H -0.025(5) 0.020(7) 0.376(6) 0.064(14) Uiso 1 1 d D . .
O9 O 0.2872(5) -0.0062(4) 0.5865(3) 0.0408(7) Uani 1 1 d . . .
O10 O 0.1885(6) 0.4507(4) 0.8972(3) 0.0472(8) Uani 1 1 d . . .

loop_
_atom_site_aniso_label
_atom_site_aniso_U_11
_atom_site_aniso_U_22
_atom_site_aniso_U_33
_atom_site_aniso_U_23
_atom_site_aniso_U_13
_atom_site_aniso_U_12
Fe1 0.0284(3) 0.0180(3) 0.0159(3) -0.0053(2) -0.0030(2) -0.0048(2)
Cl1 0.0280(4) 0.0436(5) 0.0254(5) -0.0122(4) -0.0130(3) 0.0016(3)
O1 0.0275(13) 0.0262(12) 0.0200(13) -0.0095(10) -0.0066(10) -0.0005(10)
O2 0.0276(12) 0.0230(11) 0.0178(13) -0.0084(10) -0.0053(9) -0.0032(9)
C1 0.0217(15) 0.0195(14) 0.0182(18) -0.0028(13) -0.0044(12) -0.0050(11)
C2 0.0277(17) 0.0193(15) 0.0148(17) -0.0011(12) -0.0060(13) -0.0076(12)
C3 0.0235(16) 0.0232(15) 0.0197(18) -0.0054(13) -0.0062(13) -0.0048(12)
Cl2 0.0416(5) 0.0365(5) 0.0190(5) -0.0045(4) -0.0070(4) -0.0093(4)
Cl3 0.0495(6) 0.0255(4) 0.0213(5) -0.0007(3) -0.0009(4) -0.0098(4)
O3 0.0401(15) 0.0227(12) 0.0177(13) -0.0053(10) -0.0024(10) -0.0108(10)
O4 0.0381(14) 0.0190(11) 0.0190(13) -0.0025(10) -0.0072(10) -0.0079(10)
O5 0.0478(17) 0.0346(15) 0.0309(17) -0.0187(13) 0.0005(13) -0.0131(13)
O6 0.0496(17) 0.0214(13) 0.0329(17) -0.0065(11) -0.0040(13) -0.0135(11)
C4 0.0250(16) 0.0197(15) 0.0183(18) -0.0037(13) -0.0027(13) -0.0036(12)
C5 0.0252(16) 0.0213(15) 0.0185(18) -0.0053(13) -0.0058(13) -0.0024(12)
C6 0.0289(17) 0.0265(17) 0.0153(18) -0.0044(14) -0.0036(13) -0.0091(13)
C7 0.0258(17) 0.0257(17) 0.025(2) -0.0104(15) -0.0026(14) -0.0062(13)
C8 0.0254(17) 0.0204(15) 0.029(2) -0.0073(14) -0.0022(14) -0.0054(12)
C9 0.0316(18) 0.0223(16) 0.0167(18) -0.0050(14) -0.0001(13) -0.0063(13)
O7 0.0333(14) 0.0311(14) 0.0226(16) -0.0048(12) -0.0018(11) -0.0008(11)
O8 0.0336(14) 0.0200(12) 0.0258(15) -0.0028(11) -0.0016(11) -0.0071(10)
O9 0.0436(17) 0.0515(18) 0.0316(17) -0.0077(14) -0.0104(13) -0.0152(14)
O10 0.062(2) 0.0423(18) 0.0337(19) 0.0038(14) -0.0193(16) -0.0072(15)

loop_
_atom_type_symbol
_atom_type_description
_atom_type_scat_dispersion_real
_atom_type_scat_dispersion_imag
_atom_type_scat_source
C C 0.0181 0.0091 'International Tables Vol C Tables 4.2.6.8 and 6.1.1.4'
H H 0.0000 0.0000 'International Tables Vol C Tables 4.2.6.8 and 6.1.1.4'
O O 0.0492 0.0322 'International Tables Vol C Tables 4.2.6.8 and 6.1.1.4'
Cl Cl 0.3639 0.7018 'International Tables Vol C Tables 4.2.6.8 and 6.1.1.4'
Fe Fe -1.1336 3.1974 'International Tables Vol C Tables 4.2.6.8 and 6.1.1.4'

loop_
_geom_angle_atom_site_label_1
_geom_angle_atom_site_label_2
_geom_angle_atom_site_label_3
_geom_angle
_geom_angle_site_symmetry_1
_geom_angle_site_symmetry_3
_geom_angle_publ_flag
O4 Fe1 O8 92.92(11) . . ?
O4 Fe1 O3 80.65(11) . . ?
O8 Fe1 O3 173.15(11) . . ?
O4 Fe1 O1 167.11(11) . . ?
O8 Fe1 O1 98.34(12) . . ?
O3 Fe1 O1 88.32(11) . . ?
O4 Fe1 O7 95.64(12) . . ?
O8 Fe1 O7 87.98(12) . . ?
O3 Fe1 O7 90.28(12) . . ?
O1 Fe1 O7 91.02(11) . . ?
O4 Fe1 O2 95.43(11) . . ?
O8 Fe1 O2 89.85(11) . . ?
O3 Fe1 O2 93.11(11) . . ?
O1 Fe1 O2 78.43(10) . . ?
O7 Fe1 O2 168.81(11) . . ?
C1 O1 Fe1 116.7(2) . . ?
C2 O2 Fe1 115.7(2) . . ?
O1 C1 C3 125.4(3) . . ?
O1 C1 C2 115.1(3) . . ?
C3 C1 C2 119.5(3) . . ?
O2 C2 C3 126.0(3) . 2_655 ?
O2 C2 C1 114.0(3) . . ?
C3 C2 C1 120.0(3) 2_655 . ?
C2 C3 C1 120.5(3) 2_655 . ?
C2 C3 Cl1 120.2(3) 2_655 . ?
C1 C3 Cl1 119.4(3) . . ?
C4 O3 Fe1 113.7(2) . . ?
C5 O4 Fe1 114.2(2) . . ?
O3 C4 C9 124.3(3) . . ?
O3 C4 C5 114.6(3) . . ?
C9 C4 C5 121.1(3) . . ?
O4 C5 C6 125.1(3) . . ?
O4 C5 C4 114.2(3) . . ?
C6 C5 C4 120.6(3) . . ?
C5 C6 C7 120.5(3) . . ?
C5 C6 Cl2 120.3(3) . . ?
C7 C6 Cl2 118.9(3) . . ?
O5 C7 C6 125.0(4) . . ?
O5 C7 C8 116.8(3) . . ?
C6 C7 C8 118.2(3) . . ?
O6 C8 C9 123.6(4) . . ?
O6 C8 C7 117.7(3) . . ?
C9 C8 C7 118.7(3) . . ?
C4 C9 C8 120.3(3) . . ?
C4 C9 Cl3 119.8(3) . . ?
C8 C9 Cl3 119.8(3) . . ?

loop_
_geom_bond_atom_site_label_1
_geom_bond_atom_site_label_2
_geom_bond_distance
_geom_bond_site_symmetry_2
_geom_bond_publ_flag
Fe1 O4 1.978(3) . ?
Fe1 O8 1.980(3) . ?
Fe1 O3 1.995(3) . ?
Fe1 O1 2.020(3) . ?
Fe1 O7 2.023(3) . ?
Fe1 O2 2.055(3) . ?
Cl1 C3 1.719(3) . ?
O1 C1 1.254(4) . ?
O2 C2 1.266(4) . ?
C1 C3 1.386(5) . ?
C1 C2 1.530(4) . ?
C2 C3 1.377(5) 2_655 ?
C3 C2 1.377(5) 2_655 ?
Cl2 C6 1.724(4) . ?
Cl3 C9 1.718(4) . ?
O3 C4 1.287(4) . ?
O4 C5 1.291(4) . ?
O5 C7 1.223(4) . ?
O6 C8 1.225(4) . ?
C4 C9 1.369(5) . ?
C4 C5 1.506(5) . ?
C5 C6 1.368(5) . ?
C6 C7 1.430(5) . ?
C7 C8 1.550(5) . ?
C8 C9 1.425(5) . ?
